data_7223056
loop_
_publ_author_name
'Yadav, Reena'
'Trivedi, Manoj'
'Kociok-K\"ohn, Gabriele'
'Prasad, Rajendra'
'Kumar, Abhinav'

_publ_section_title
;
 New Ni(ii) 1,2-bis(diphenylphosphino)ethane dithiolates:
 crystallographic, computational and Hirshfeld surface analyses
;
_journal_issue 47
_journal_name_full CrystEngComm
_journal_page_first 9175
_journal_paper_doi 10.1039/C5CE01526J
_journal_volume 17
_journal_year 2015
_chemical_formula_moiety 'C34 H28 N2 Ni P2 S2, 0.35(C H2 Cl), 0.35(Cl)'
_chemical_formula_sum 'C137.4 H114.8 Cl2.8 N8 Ni4 P8 S8'
_chemical_formula_weight 2716.31
_space_group_crystal_system orthorhombic
_space_group_IT_number 43
_space_group_name_Hall 'F -2d 2'
_space_group_name_H-M_alt 'F 2 d d'
_symmetry_space_group_name_Hall 'F -2d 2'
_symmetry_space_group_name_H-M 'F 2 d d'
_atom_sites_solution_hydrogens geom
_audit_creation_method SHELXL-2014/7
_audit_update_record
;
2015-09-24 deposited with the CCDC.
2015-10-26 downloaded from the CCDC.
;
_cell_angle_alpha 90
_cell_angle_beta 90
_cell_angle_gamma 90
_cell_formula_units_Z 4
_cell_length_a 11.79440(10)
_cell_length_b 18.1645(2)
_cell_length_c 61.6538(8)
_cell_measurement_reflns_used 70519
_cell_measurement_temperature 150(2)
_cell_measurement_theta_max 27.485
_cell_measurement_theta_min 2.910
_cell_volume 13208.7(3)
_computing_cell_refinement 'HKL Scalepack (Otwinowski & Minor, 1997)'
_computing_data_collection 'Collect (Nonius BV, 1997-2000)'
_computing_data_reduction
;
 DENZO-SCALEPACK Z. Otwinowski and W. Minor, " 
 Processing of X-ray Diffraction Data Collected in Oscillation Mode ", 
 Methods in Enzymology, Volume 276: Macromolecular Crystallography, 
 part A, p.307-326, 1997,C.W. Carter, Jr. & R. M. Sweet, Eds., Academic Press.
;
_computing_molecular_graphics 'ORTEP3 for Windows - Farrugia, L. J. J. Appl. Crystallogr. 1997, 30, 565'
_computing_publication_material
;
 'WinGX publication routines, Farrugia, 
 L. J., J. Appl. Crystallogr., 1999, 32, 837-838
;
_computing_structure_refinement
;
 SHELXL-2014/7 (Sheldrick, 2014)
 Sheldrick GM (2008) Acta Crystallogr A64:112--122 and 
 C. B. H\"ubschle, G. M. Sheldrick and B. Dittrich
 ShelXle: a Qt graphical user interface for SHELXL
 J. Appl. Cryst., 44, (2011) 1281-1284.
;
_computing_structure_solution
; 
 SIR97- Altomare A., Burla M.C., Camalli M., Cascarano G.L., Giacovazzo C. , 
 Guagliardi A., Moliterni A.G.G., Polidori G.,Spagna R. 
 (1999) J. Appl. Cryst. 32, 115-119
;
_diffrn_ambient_temperature 150(2)
_diffrn_measured_fraction_theta_full 0.995
_diffrn_measured_fraction_theta_max 0.992
_diffrn_measurement_device_type 'Nonius Kappa CCD'
_diffrn_measurement_method '1020 1.0 degree images with \f and \w scans'
_diffrn_radiation_monochromator graphite
_diffrn_radiation_source 'fine-focus sealed tube'
_diffrn_radiation_type MoK\a
_diffrn_radiation_wavelength 0.71073
_diffrn_reflns_av_R_equivalents 0.0638
_diffrn_reflns_av_unetI/netI 0.0484
_diffrn_reflns_Laue_measured_fraction_full 0.995
_diffrn_reflns_Laue_measured_fraction_max 0.992
_diffrn_reflns_limit_h_max 15
_diffrn_reflns_limit_h_min -15
_diffrn_reflns_limit_k_max 23
_diffrn_reflns_limit_k_min -23
_diffrn_reflns_limit_l_max 79
_diffrn_reflns_limit_l_min -79
_diffrn_reflns_number 32060
_diffrn_reflns_point_group_measured_fraction_full 0.997
_diffrn_reflns_point_group_measured_fraction_max 0.994
_diffrn_reflns_theta_full 25.242
_diffrn_reflns_theta_max 27.499
_diffrn_reflns_theta_min 3.097
_exptl_absorpt_coefficient_mu 0.894
_exptl_absorpt_correction_T_max 0.847
_exptl_absorpt_correction_T_min 0.758
_exptl_absorpt_correction_type multi-scan
_exptl_absorpt_process_details
;
multi-scan from symmetry-related measurements 
 Sortav (Blessing 1995)
;
_exptl_crystal_colour orange
_exptl_crystal_density_diffrn 1.366
_exptl_crystal_description prism
_exptl_crystal_F_000 5611
_exptl_crystal_size_max 0.600
_exptl_crystal_size_mid 0.500
_exptl_crystal_size_min 0.300
_refine_diff_density_max 0.343
_refine_diff_density_min -0.309
_refine_diff_density_rms 0.065
_refine_ls_abs_structure_details
;
 Refined as an inversion twin.
;
_refine_ls_abs_structure_Flack 0.332(13)
_refine_ls_extinction_method none
_refine_ls_goodness_of_fit_ref 1.073
_refine_ls_hydrogen_treatment constr
_refine_ls_matrix_type full
_refine_ls_number_parameters 416
_refine_ls_number_reflns 7432
_refine_ls_number_restraints 7
_refine_ls_restrained_S_all 1.073
_refine_ls_R_factor_all 0.0481
_refine_ls_R_factor_gt 0.0346
_refine_ls_shift/su_max 0.001
_refine_ls_shift/su_mean 0.000
_refine_ls_structure_factor_coef Fsqd
_refine_ls_weighting_details 'w=1/[\s^2^(Fo^2^)+(0.0317P)^2^+15.2075P] where P=(Fo^2^+2Fc^2^)/3'
_refine_ls_weighting_scheme calc
_refine_ls_wR_factor_gt 0.0707
_refine_ls_wR_factor_ref 0.0758
_reflns_Friedel_coverage 0.911
_reflns_Friedel_fraction_full 0.999
_reflns_Friedel_fraction_max 0.996
_reflns_number_gt 6391
_reflns_number_total 7432
_reflns_threshold_expression 'I > 2\s(I)'
_cod_data_source_file c5ce01526j2.cif
_cod_data_source_block 3
_cod_depositor_comments 'Adding full bibliography for 7223055--7223056.cif.'
_cod_original_formula_sum 'C137.40 H114.80 Cl2.80 N8 Ni4 P8 S8'
_cod_database_code 7223056
_shelx_shelxl_version_number 2014/7
_shelx_space_group_comment
;
The symmetry employed for this shelxl refinement is uniquely defined
by the following loop, which should always be used as a source of
symmetry information in preference to the above space-group names.
They are only intended as comments.
;
_shelx_estimated_absorpt_t_min 0.616
_shelx_estimated_absorpt_t_max 0.775

loop_
_space_group_symop_operation_xyz
'x, y, z'
'x, -y, -z'
'x+1/4, -y+1/4, z+1/4'
'x+1/4, y+1/4, -z+1/4'
'x, y+1/2, z+1/2'
'x, -y+1/2, -z+1/2'
'x+1/4, -y+3/4, z+3/4'
'x+1/4, y+3/4, -z+3/4'
'x+1/2, y, z+1/2'
'x+1/2, -y, -z+1/2'
'x+3/4, -y+1/4, z+3/4'
'x+3/4, y+1/4, -z+3/4'
'x+1/2, y+1/2, z'
'x+1/2, -y+1/2, -z'
'x+3/4, -y+3/4, z+1/4'
'x+3/4, y+3/4, -z+1/4'

loop_
_atom_site_label
_atom_site_type_symbol
_atom_site_fract_x
_atom_site_fract_y
_atom_site_fract_z
_atom_site_U_iso_or_equiv
_atom_site_adp_type
_atom_site_occupancy
_atom_site_site_symmetry_order
_atom_site_calc_flag
_atom_site_refinement_flags_posn
_atom_site_refinement_flags_adp
_atom_site_refinement_flags_occupancy
_atom_site_disorder_assembly
_atom_site_disorder_group
Ni Ni 0.08303(3) 0.27315(2) 0.43486(2) 0.02431(12) Uani 1 1 d . . . . .
P1 P -0.02919(8) 0.33115(5) 0.45687(2) 0.0260(2) Uani 1 1 d . . . . .
P2 P -0.06541(8) 0.21870(5) 0.42252(2) 0.0243(2) Uani 1 1 d . . . . .
S1 S 0.24794(8) 0.31052(5) 0.44706(2) 0.0321(2) Uani 1 1 d . . . . .
S2 S 0.19530(8) 0.22925(5) 0.40972(2) 0.0290(2) Uani 1 1 d . . . . .
N1 N 0.5589(3) 0.3327(2) 0.44490(6) 0.0422(9) Uani 1 1 d . . . . .
N2 N 0.5749(3) 0.20170(19) 0.40307(6) 0.0375(8) Uani 1 1 d . . . . .
C1 C -0.1691(3) 0.2864(2) 0.45596(6) 0.0292(8) Uani 1 1 d . . . . .
H1A H -0.1691 0.2410 0.4649 0.035 Uiso 1 1 calc R U . . .
H1B H -0.2284 0.3200 0.4615 0.035 Uiso 1 1 calc R U . . .
C2 C -0.1908(3) 0.2679(2) 0.43209(6) 0.0286(8) Uani 1 1 d . . . . .
H2A H -0.2024 0.3135 0.4236 0.034 Uiso 1 1 calc R U . . .
H2B H -0.2592 0.2367 0.4306 0.034 Uiso 1 1 calc R U . . .
C3 C 0.0080(3) 0.3431(2) 0.48510(6) 0.0318(8) Uani 1 1 d . . . . .
C4 C -0.0555(5) 0.3103(3) 0.50165(8) 0.0566(13) Uani 1 1 d . . . . .
H4 H -0.1206 0.2818 0.4982 0.068 Uiso 1 1 calc R U . . .
C5 C -0.0224(6) 0.3198(3) 0.52322(8) 0.0742(18) Uani 1 1 d . . . . .
H5 H -0.0667 0.2992 0.5346 0.089 Uiso 1 1 calc R U . . .
C6 C 0.0741(6) 0.3587(3) 0.52809(9) 0.0689(16) Uani 1 1 d . . . . .
H6 H 0.0991 0.3620 0.5427 0.083 Uiso 1 1 calc R U . . .
C7 C 0.1340(5) 0.3927(4) 0.51213(9) 0.0659(16) Uani 1 1 d . . . . .
H7 H 0.1983 0.4219 0.5157 0.079 Uiso 1 1 calc R U . . .
C8 C 0.1009(4) 0.3847(3) 0.49052(8) 0.0524(12) Uani 1 1 d . . . . .
H8 H 0.1433 0.4083 0.4794 0.063 Uiso 1 1 calc R U . . .
C9 C -0.0608(3) 0.4234(2) 0.44704(7) 0.0319(8) Uani 1 1 d . . . . .
C10 C -0.1284(4) 0.4708(2) 0.45904(8) 0.0486(12) Uani 1 1 d . . . . .
H10 H -0.1539 0.4569 0.4731 0.058 Uiso 1 1 calc R U . . .
C11 C -0.1586(5) 0.5386(2) 0.45047(9) 0.0583(14) Uani 1 1 d . . . . .
H11 H -0.2057 0.5707 0.4586 0.070 Uiso 1 1 calc R U . . .
C12 C -0.1215(5) 0.5599(3) 0.43045(10) 0.0580(14) Uani 1 1 d . . . . .
H12 H -0.1416 0.6069 0.4249 0.070 Uiso 1 1 calc R U . . .
C13 C -0.0551(5) 0.5133(3) 0.41839(9) 0.0569(13) Uani 1 1 d . . . . .
H13 H -0.0301 0.5277 0.4044 0.068 Uiso 1 1 calc R U . . .
C14 C -0.0243(4) 0.4449(2) 0.42662(7) 0.0416(10) Uani 1 1 d . . . . .
H14 H 0.0218 0.4128 0.4182 0.050 Uiso 1 1 calc R U . . .
C15 C -0.0805(3) 0.1271(2) 0.43387(6) 0.0273(8) Uani 1 1 d . . . . .
C16 C -0.1845(3) 0.0909(2) 0.43364(6) 0.0341(9) Uani 1 1 d . . . . .
H16 H -0.2490 0.1136 0.4273 0.041 Uiso 1 1 calc R U . . .
C17 C -0.1933(4) 0.0206(2) 0.44284(7) 0.0390(10) Uani 1 1 d . . . . .
H17 H -0.2645 -0.0038 0.4430 0.047 Uiso 1 1 calc R U . . .
C18 C -0.1010(4) -0.0130(2) 0.45157(8) 0.0457(11) Uani 1 1 d . . . . .
H18 H -0.1080 -0.0608 0.4577 0.055 Uiso 1 1 calc R U . . .
C19 C 0.0026(4) 0.0218(2) 0.45160(9) 0.0501(12) Uani 1 1 d . . . . .
H19 H 0.0669 -0.0020 0.4577 0.060 Uiso 1 1 calc R U . . .
C20 C 0.0130(4) 0.0918(2) 0.44275(8) 0.0389(10) Uani 1 1 d . . . . .
H20 H 0.0847 0.1157 0.4428 0.047 Uiso 1 1 calc R U . . .
C21 C -0.0772(3) 0.2090(2) 0.39339(6) 0.0263(8) Uani 1 1 d . . . . .
C22 C -0.0776(3) 0.1403(2) 0.38320(6) 0.0308(8) Uani 1 1 d . . . . .
H22 H -0.0726 0.0967 0.3917 0.037 Uiso 1 1 calc R U . . .
C23 C -0.0854(3) 0.1355(2) 0.36084(6) 0.0346(9) Uani 1 1 d . . . . .
H23 H -0.0855 0.0886 0.3540 0.042 Uiso 1 1 calc R U . . .
C24 C -0.0929(4) 0.1984(3) 0.34842(7) 0.0408(10) Uani 1 1 d . . . . .
H24 H -0.1001 0.1947 0.3331 0.049 Uiso 1 1 calc R U . . .
C25 C -0.0900(4) 0.2674(2) 0.35827(7) 0.0412(10) Uani 1 1 d . . . . .
H25 H -0.0936 0.3108 0.3497 0.049 Uiso 1 1 calc R U . . .
C26 C -0.0819(3) 0.2726(2) 0.38069(7) 0.0338(9) Uani 1 1 d . . . . .
H26 H -0.0795 0.3196 0.3874 0.041 Uiso 1 1 calc R U . . .
C27 C 0.3081(3) 0.26817(19) 0.42429(6) 0.0281(8) Uani 1 1 d . . . . .
C28 C 0.4198(3) 0.26601(19) 0.41917(6) 0.0274(8) Uani 1 1 d . . . . .
C29 C 0.4977(3) 0.3022(2) 0.43371(7) 0.0310(8) Uani 1 1 d . . . . .
C30 C 0.4708(3) 0.23057(19) 0.40004(6) 0.0280(8) Uani 1 1 d . . . . .
C31 C 0.4186(3) 0.2302(2) 0.37986(7) 0.0397(10) Uani 1 1 d . . . . .
H31 H 0.3449 0.2505 0.3782 0.048 Uiso 1 1 calc R U . . .
C32 C 0.4743(4) 0.2002(3) 0.36229(8) 0.0470(11) Uani 1 1 d . . . . .
H32 H 0.4393 0.1996 0.3484 0.056 Uiso 1 1 calc R U . . .
C33 C 0.5803(4) 0.1713(2) 0.36502(8) 0.0458(11) Uani 1 1 d . . . . .
H33 H 0.6213 0.1511 0.3532 0.055 Uiso 1 1 calc R U . . .
C34 C 0.6260(3) 0.1726(3) 0.38583(8) 0.0459(12) Uani 1 1 d . . . . .
H34 H 0.6988 0.1513 0.3879 0.055 Uiso 1 1 calc R U . . .
C41 C 0.575(2) 0.3479(14) 0.5013(4) 0.064(6) Uani 0.25 1 d . . P A 1
H41A H 0.5935 0.3164 0.5139 0.076 Uiso 0.25 1 calc R U P A 1
H41B H 0.5855 0.3178 0.4881 0.076 Uiso 0.25 1 calc R U P A 1
Cl1 Cl 0.6657(6) 0.4180(4) 0.50061(10) 0.0804(18) Uani 0.25 1 d . . P A 1
C42 C 0.553(5) 0.392(4) 0.4955(10) 0.060(15) Uani 0.1 1 d . U P A 2
H42A H 0.5717 0.4447 0.4977 0.073 Uiso 0.1 1 calc R U P A 2
H42B H 0.5623 0.3802 0.4800 0.073 Uiso 0.1 1 calc R U P A 2
Cl3 Cl 0.6427(13) 0.3353(10) 0.5117(3) 0.068(4) Uani 0.1 1 d . . P A 2
Cl2 Cl 0.4231(5) 0.3760(3) 0.50314(7) 0.0764(12) Uani 0.35 1 d . . P . .

loop_
_atom_site_aniso_label
_atom_site_aniso_U_11
_atom_site_aniso_U_22
_atom_site_aniso_U_33
_atom_site_aniso_U_23
_atom_site_aniso_U_13
_atom_site_aniso_U_12
Ni 0.0174(2) 0.0235(2) 0.0320(2) -0.00205(19) 0.00070(19) 0.00011(19)
P1 0.0223(5) 0.0254(5) 0.0304(5) -0.0016(4) 0.0002(4) 0.0011(4)
P2 0.0185(4) 0.0250(4) 0.0293(5) -0.0014(4) 0.0006(4) 0.0002(4)
S1 0.0204(5) 0.0371(5) 0.0389(5) -0.0097(4) 0.0006(4) -0.0021(4)
S2 0.0200(4) 0.0309(5) 0.0360(5) -0.0067(4) 0.0016(4) -0.0005(4)
N1 0.0259(18) 0.047(2) 0.054(2) -0.0091(18) -0.0045(17) 0.0018(16)
N2 0.0227(16) 0.0378(18) 0.052(2) -0.0133(15) -0.0008(16) 0.0050(15)
C1 0.0204(17) 0.0337(19) 0.033(2) -0.0011(15) 0.0020(17) 0.0010(16)
C2 0.0209(18) 0.032(2) 0.033(2) -0.0039(15) -0.0011(15) 0.0013(15)
C3 0.029(2) 0.034(2) 0.033(2) -0.0005(16) -0.0035(17) 0.0023(17)
C4 0.069(3) 0.059(3) 0.042(3) 0.007(2) -0.008(3) -0.017(3)
C5 0.094(5) 0.090(4) 0.038(3) 0.015(3) -0.011(3) -0.014(4)
C6 0.076(4) 0.091(4) 0.040(3) -0.011(3) -0.023(3) 0.005(4)
C7 0.052(3) 0.093(5) 0.053(3) -0.032(3) -0.007(3) -0.002(3)
C8 0.045(3) 0.069(3) 0.043(3) -0.015(2) 0.000(2) -0.010(2)
C9 0.0273(19) 0.0278(19) 0.041(2) 0.0003(16) -0.0006(17) -0.0005(16)
C10 0.054(3) 0.038(2) 0.054(3) 0.001(2) 0.009(2) 0.011(2)
C11 0.055(3) 0.033(2) 0.087(4) 0.001(2) 0.007(3) 0.017(2)
C12 0.054(3) 0.032(2) 0.088(4) 0.019(3) -0.006(3) 0.005(2)
C13 0.061(3) 0.044(3) 0.065(3) 0.023(2) 0.008(3) 0.002(2)
C14 0.040(2) 0.034(2) 0.051(3) 0.0072(19) 0.012(2) 0.0016(19)
C15 0.0260(19) 0.0272(19) 0.029(2) -0.0032(15) 0.0032(15) -0.0020(15)
C16 0.031(2) 0.039(2) 0.033(2) 0.0021(16) 0.0027(17) -0.0077(18)
C17 0.044(3) 0.037(2) 0.036(2) -0.0050(18) 0.0081(19) -0.0139(19)
C18 0.059(3) 0.028(2) 0.050(3) 0.0016(19) 0.009(2) -0.004(2)
C19 0.045(3) 0.039(3) 0.066(3) 0.014(2) -0.005(2) 0.003(2)
C20 0.029(2) 0.031(2) 0.057(3) 0.0036(19) 0.000(2) 0.0006(17)
C21 0.0183(17) 0.0309(19) 0.0298(19) -0.0021(15) 0.0002(15) 0.0026(14)
C22 0.0241(19) 0.033(2) 0.035(2) -0.0014(16) 0.0044(16) 0.0008(16)
C23 0.030(2) 0.037(2) 0.037(2) -0.0089(17) 0.0057(17) 0.0003(17)
C24 0.041(2) 0.051(3) 0.030(2) -0.0022(19) 0.0020(19) 0.005(2)
C25 0.048(3) 0.039(2) 0.036(2) 0.0075(18) 0.001(2) 0.006(2)
C26 0.036(2) 0.029(2) 0.037(2) 0.0014(15) 0.0015(18) 0.0035(17)
C27 0.0251(19) 0.0232(18) 0.036(2) 0.0012(15) -0.0003(16) 0.0035(14)
C28 0.0221(19) 0.0256(18) 0.035(2) 0.0017(15) -0.0003(16) 0.0001(15)
C29 0.0163(17) 0.033(2) 0.043(2) 0.0032(18) 0.0046(17) 0.0047(16)
C30 0.0198(18) 0.0231(18) 0.041(2) 0.0008(15) 0.0023(16) -0.0009(14)
C31 0.024(2) 0.055(3) 0.040(2) 0.0023(19) 0.0030(18) 0.0058(19)
C32 0.040(3) 0.062(3) 0.040(2) -0.006(2) 0.000(2) 0.001(2)
C33 0.033(2) 0.050(3) 0.055(3) -0.022(2) 0.009(2) -0.003(2)
C34 0.024(2) 0.049(3) 0.064(3) -0.021(2) -0.003(2) 0.0073(19)
C41 0.058(15) 0.061(14) 0.072(17) -0.012(12) 0.019(14) -0.001(13)
Cl1 0.073(4) 0.093(5) 0.075(4) -0.004(3) 0.007(3) -0.022(4)
C42 0.064(19) 0.056(18) 0.061(18) 0.008(13) -0.001(13) -0.009(13)
Cl3 0.048(8) 0.089(11) 0.068(10) -0.012(8) -0.007(7) 0.007(8)
Cl2 0.086(3) 0.078(3) 0.065(3) -0.001(2) 0.000(2) -0.009(2)

loop_
_atom_type_symbol
_atom_type_description
_atom_type_scat_dispersion_real
_atom_type_scat_dispersion_imag
_atom_type_scat_source
C C 0.0033 0.0016 'International Tables Vol C Tables 4.2.6.8 and 6.1.1.4'
H H 0.0000 0.0000 'International Tables Vol C Tables 4.2.6.8 and 6.1.1.4'
N N 0.0061 0.0033 'International Tables Vol C Tables 4.2.6.8 and 6.1.1.4'
S S 0.1246 0.1234 'International Tables Vol C Tables 4.2.6.8 and 6.1.1.4'
P P 0.1023 0.0942 'International Tables Vol C Tables 4.2.6.8 and 6.1.1.4'
Ni Ni 0.3393 1.1124 'International Tables Vol C Tables 4.2.6.8 and 6.1.1.4'
Cl Cl 0.1484 0.1585 'International Tables Vol C Tables 4.2.6.8 and 6.1.1.4'

loop_
_geom_angle_atom_site_label_1
_geom_angle_atom_site_label_2
_geom_angle_atom_site_label_3
_geom_angle
P2 Ni P1 87.02(4)
P2 Ni S2 94.27(4)
P1 Ni S2 171.58(4)
P2 Ni S1 170.40(4)
P1 Ni S1 100.15(4)
S2 Ni S1 79.58(4)
C3 P1 C9 105.05(18)
C3 P1 C1 107.43(18)
C9 P1 C1 102.29(18)
C3 P1 Ni 120.86(13)
C9 P1 Ni 111.33(14)
C1 P1 Ni 108.28(12)
C21 P2 C15 106.64(17)
C21 P2 C2 107.84(17)
C15 P2 C2 104.17(18)
C21 P2 Ni 117.27(12)
C15 P2 Ni 111.43(13)
C2 P2 Ni 108.65(13)
C27 S1 Ni 87.04(13)
C27 S2 Ni 87.09(13)
C34 N2 C30 117.1(4)
C2 C1 P1 106.0(3)
C2 C1 H1A 110.5
P1 C1 H1A 110.5
C2 C1 H1B 110.5
P1 C1 H1B 110.5
H1A C1 H1B 108.7
C1 C2 P2 106.4(3)
C1 C2 H2A 110.4
P2 C2 H2A 110.4
C1 C2 H2B 110.4
P2 C2 H2B 110.4
H2A C2 H2B 108.6
C8 C3 C4 119.0(4)
C8 C3 P1 119.6(3)
C4 C3 P1 121.4(3)
C5 C4 C3 119.5(5)
C5 C4 H4 120.2
C3 C4 H4 120.2
C6 C5 C4 120.2(5)
C6 C5 H5 119.9
C4 C5 H5 119.9
C7 C6 C5 120.4(5)
C7 C6 H6 119.8
C5 C6 H6 119.8
C6 C7 C8 119.8(5)
C6 C7 H7 120.1
C8 C7 H7 120.1
C3 C8 C7 120.9(5)
C3 C8 H8 119.6
C7 C8 H8 119.6
C14 C9 C10 119.3(4)
C14 C9 P1 119.8(3)
C10 C9 P1 120.7(3)
C11 C10 C9 119.7(5)
C11 C10 H10 120.2
C9 C10 H10 120.2
C12 C11 C10 121.0(5)
C12 C11 H11 119.5
C10 C11 H11 119.5
C11 C12 C13 119.8(4)
C11 C12 H12 120.1
C13 C12 H12 120.1
C12 C13 C14 120.2(5)
C12 C13 H13 119.9
C14 C13 H13 119.9
C9 C14 C13 120.1(4)
C9 C14 H14 120.0
C13 C14 H14 120.0
C20 C15 C16 119.1(3)
C20 C15 P2 119.8(3)
C16 C15 P2 121.1(3)
C15 C16 C17 119.4(4)
C15 C16 H16 120.3
C17 C16 H16 120.3
C18 C17 C16 120.7(4)
C18 C17 H17 119.6
C16 C17 H17 119.6
C17 C18 C19 120.4(4)
C17 C18 H18 119.8
C19 C18 H18 119.8
C18 C19 C20 119.9(4)
C18 C19 H19 120.0
C20 C19 H19 120.0
C15 C20 C19 120.5(4)
C15 C20 H20 119.8
C19 C20 H20 119.8
C26 C21 C22 119.1(4)
C26 C21 P2 118.6(3)
C22 C21 P2 122.2(3)
C23 C22 C21 120.2(4)
C23 C22 H22 119.9
C21 C22 H22 119.9
C24 C23 C22 120.4(4)
C24 C23 H23 119.8
C22 C23 H23 119.8
C23 C24 C25 120.1(4)
C23 C24 H24 119.9
C25 C24 H24 119.9
C26 C25 C24 119.8(4)
C26 C25 H25 120.1
C24 C25 H25 120.1
C25 C26 C21 120.3(4)
C25 C26 H26 119.8
C21 C26 H26 119.8
C28 C27 S1 126.4(3)
C28 C27 S2 127.3(3)
S1 C27 S2 106.3(2)
C27 C28 C29 117.5(3)
C27 C28 C30 126.7(3)
C29 C28 C30 115.9(3)
N1 C29 C28 178.1(4)
N2 C30 C31 121.7(4)
N2 C30 C28 115.6(3)
C31 C30 C28 122.6(3)
C32 C31 C30 119.6(4)
C32 C31 H31 120.2
C30 C31 H31 120.2
C33 C32 C31 119.4(4)
C33 C32 H32 120.3
C31 C32 H32 120.3
C32 C33 C34 117.5(4)
C32 C33 H33 121.3
C34 C33 H33 121.3
N2 C34 C33 124.6(4)
N2 C34 H34 117.7
C33 C34 H34 117.7
Cl1 C41 Cl2 114.2(15)
Cl1 C41 H41A 108.7
Cl2 C41 H41A 108.7
Cl1 C41 H41B 108.7
Cl2 C41 H41B 108.7
H41A C41 H41B 107.6
Cl2 C42 Cl3 107(3)
Cl2 C42 H42A 110.3
Cl3 C42 H42A 110.3
Cl2 C42 H42B 110.3
Cl3 C42 H42B 110.3
H42A C42 H42B 108.6

loop_
_geom_bond_atom_site_label_1
_geom_bond_atom_site_label_2
_geom_bond_distance
Ni P2 2.1500(10)
Ni P1 2.1688(10)
Ni S2 2.1890(10)
Ni S1 2.1932(10)
P1 C3 1.808(4)
P1 C9 1.821(4)
P1 C1 1.841(4)
P2 C21 1.809(4)
P2 C15 1.814(4)
P2 C2 1.827(4)
S1 C27 1.751(4)
S2 C27 1.754(4)
N1 C29 1.141(5)
N2 C34 1.331(5)
N2 C30 1.348(5)
C1 C2 1.531(5)
C1 H1A 0.9900
C1 H1B 0.9900
C2 H2A 0.9900
C2 H2B 0.9900
C3 C8 1.373(6)
C3 C4 1.398(6)
C4 C5 1.396(7)
C4 H4 0.9500
C5 C6 1.373(9)
C5 H5 0.9500
C6 C7 1.360(8)
C6 H6 0.9500
C7 C8 1.396(7)
C7 H7 0.9500
C8 H8 0.9500
C9 C14 1.386(6)
C9 C10 1.387(6)
C10 C11 1.386(6)
C10 H10 0.9500
C11 C12 1.365(8)
C11 H11 0.9500
C12 C13 1.373(7)
C12 H12 0.9500
C13 C14 1.390(6)
C13 H13 0.9500
C14 H14 0.9500
C15 C20 1.389(6)
C15 C16 1.392(5)
C16 C17 1.401(6)
C16 H16 0.9500
C17 C18 1.359(6)
C17 H17 0.9500
C18 C19 1.375(7)
C18 H18 0.9500
C19 C20 1.389(6)
C19 H19 0.9500
C20 H20 0.9500
C21 C26 1.397(5)
C21 C22 1.398(5)
C22 C23 1.384(5)
C22 H22 0.9500
C23 C24 1.378(6)
C23 H23 0.9500
C24 C25 1.393(6)
C24 H24 0.9500
C25 C26 1.388(6)
C25 H25 0.9500
C26 H26 0.9500
C27 C28 1.355(5)
C28 C29 1.443(6)
C28 C30 1.472(5)
C30 C31 1.388(6)
C31 C32 1.380(6)
C31 H31 0.9500
C32 C33 1.365(7)
C32 H32 0.9500
C33 C34 1.392(6)
C33 H33 0.9500
C34 H34 0.9500
C41 Cl1 1.66(2)
C41 Cl2 1.87(3)
C41 H41A 0.9900
C41 H41B 0.9900
C42 Cl2 1.63(6)
C42 Cl3 1.79(6)
C42 H42A 0.9900
C42 H42B 0.9900

loop_
_geom_torsion_atom_site_label_1
_geom_torsion_atom_site_label_2
_geom_torsion_atom_site_label_3
_geom_torsion_atom_site_label_4
_geom_torsion
C3 P1 C1 C2 -172.7(2)
C9 P1 C1 C2 77.0(3)
Ni P1 C1 C2 -40.7(3)
P1 C1 C2 P2 51.2(3)
C21 P2 C2 C1 -170.8(2)
C15 P2 C2 C1 76.1(3)
Ni P2 C2 C1 -42.7(3)
C9 P1 C3 C8 -62.3(4)
C1 P1 C3 C8 -170.7(4)
Ni P1 C3 C8 64.5(4)
C9 P1 C3 C4 118.3(4)
C1 P1 C3 C4 9.9(4)
Ni P1 C3 C4 -114.9(4)
C8 C3 C4 C5 -0.7(8)
P1 C3 C4 C5 178.7(4)
C3 C4 C5 C6 -2.4(9)
C4 C5 C6 C7 4.5(10)
C5 C6 C7 C8 -3.5(9)
C4 C3 C8 C7 1.7(8)
P1 C3 C8 C7 -177.7(4)
C6 C7 C8 C3 0.4(9)
C3 P1 C9 C14 139.4(4)
C1 P1 C9 C14 -108.5(4)
Ni P1 C9 C14 7.0(4)
C3 P1 C9 C10 -45.5(4)
C1 P1 C9 C10 66.6(4)
Ni P1 C9 C10 -178.0(3)
C14 C9 C10 C11 0.1(7)
P1 C9 C10 C11 -175.0(4)
C9 C10 C11 C12 -0.8(8)
C10 C11 C12 C13 1.2(9)
C11 C12 C13 C14 -0.9(8)
C10 C9 C14 C13 0.2(7)
P1 C9 C14 C13 175.3(4)
C12 C13 C14 C9 0.2(8)
C21 P2 C15 C20 108.6(3)
C2 P2 C15 C20 -137.5(3)
Ni P2 C15 C20 -20.5(4)
C21 P2 C15 C16 -70.7(3)
C2 P2 C15 C16 43.2(3)
Ni P2 C15 C16 160.2(3)
C20 C15 C16 C17 1.6(6)
P2 C15 C16 C17 -179.1(3)
C15 C16 C17 C18 -1.3(6)
C16 C17 C18 C19 0.4(7)
C17 C18 C19 C20 0.3(8)
C16 C15 C20 C19 -1.0(6)
P2 C15 C20 C19 179.7(4)
C18 C19 C20 C15 0.1(7)
C15 P2 C21 C26 172.6(3)
C2 P2 C21 C26 61.2(3)
Ni P2 C21 C26 -61.8(3)
C15 P2 C21 C22 -9.7(4)
C2 P2 C21 C22 -121.1(3)
Ni P2 C21 C22 115.9(3)
C26 C21 C22 C23 -1.5(6)
P2 C21 C22 C23 -179.2(3)
C21 C22 C23 C24 -0.1(6)
C22 C23 C24 C25 1.5(6)
C23 C24 C25 C26 -1.3(7)
C24 C25 C26 C21 -0.3(7)
C22 C21 C26 C25 1.7(6)
P2 C21 C26 C25 179.5(3)
Ni S1 C27 C28 179.9(3)
Ni S1 C27 S2 -0.29(15)
Ni S2 C27 C28 -179.9(3)
Ni S2 C27 S1 0.29(15)
S1 C27 C28 C29 -0.3(5)
S2 C27 C28 C29 180.0(3)
S1 C27 C28 C30 -179.9(3)
S2 C27 C28 C30 0.4(6)
C34 N2 C30 C31 0.0(6)
C34 N2 C30 C28 -176.6(4)
C27 C28 C30 N2 -147.0(4)
C29 C28 C30 N2 33.4(5)
C27 C28 C30 C31 36.5(6)
C29 C28 C30 C31 -143.1(4)
N2 C30 C31 C32 -0.5(6)
C28 C30 C31 C32 175.8(4)
C30 C31 C32 C33 -0.1(7)
C31 C32 C33 C34 1.2(7)
C30 N2 C34 C33 1.2(7)
C32 C33 C34 N2 -1.8(7)
